data_4072014
loop_
_publ_author_name
'Grushin, Vladimir V.'
'Marshall, William J.'

_publ_section_title
;
 Fluorination of Nonactivated Haloarenes via Arynes under Mild Conditions,
 Resulting from Further Studies toward Ar&#x2212;F Reductive Elimination
 from Palladium(II)
;
_journal_issue 19
_journal_name_full Organometallics
_journal_page_first 4825
_journal_paper_doi 10.1021/om800520e
_journal_volume 27
_journal_year 2008
_chemical_formula_sum 'C18 H29 I N6 P2 Pd'
_chemical_formula_weight 624.71
_chemical_name_systematic
;
 ?
;
_space_group_IT_number 15
_symmetry_cell_setting monoclinic
_symmetry_space_group_name_Hall '-C 2yc'
_symmetry_space_group_name_H-M 'C 1 2/c 1'
_atom_sites_solution_hydrogens geom
_atom_sites_solution_primary direct
_atom_sites_solution_secondary difmap
_audit_creation_method SHELXL-97
_cell_angle_alpha 90.00
_cell_angle_beta 114.0543(18)
_cell_angle_gamma 90.00
_cell_formula_units_Z 4
_cell_length_a 19.064(3)
_cell_length_b 11.8607(16)
_cell_length_c 10.9238(15)
_cell_measurement_temperature 293(2)
_cell_volume 2255.5(6)
_computing_cell_refinement 'Bruker XSCANS'
_computing_data_collection 'Bruker XSCANS'
_computing_data_reduction 'Bruker SHELXTL'
_computing_molecular_graphics 'Bruker SHELXTL'
_computing_publication_material 'Bruker SHELXTL'
_computing_structure_refinement 'SHELXL-97 (Sheldrick, 1997)'
_computing_structure_solution 'SHELXS-97 (Sheldrick, 1990)'
_diffrn_ambient_temperature 293(2)
_diffrn_measured_fraction_theta_full 0.998
_diffrn_measured_fraction_theta_max 0.998
_diffrn_measurement_device_type 'Bruker P4'
_diffrn_measurement_method '\w scans'
_diffrn_radiation_monochromator graphite
_diffrn_radiation_source 'fine-focus sealed tube'
_diffrn_radiation_type MoK\a
_diffrn_radiation_wavelength 0.71073
_diffrn_reflns_av_R_equivalents 0.0382
_diffrn_reflns_av_sigmaI/netI 0.0247
_diffrn_reflns_limit_h_max 25
_diffrn_reflns_limit_h_min -25
_diffrn_reflns_limit_k_max 15
_diffrn_reflns_limit_k_min -15
_diffrn_reflns_limit_l_max 14
_diffrn_reflns_limit_l_min -14
_diffrn_reflns_number 18092
_diffrn_reflns_theta_full 28.35
_diffrn_reflns_theta_max 28.35
_diffrn_reflns_theta_min 2.08
_exptl_absorpt_coefficient_mu 2.350
_exptl_absorpt_correction_type none
_exptl_crystal_colour colourless
_exptl_crystal_density_diffrn 1.840
_exptl_crystal_density_method 'not measured'
_exptl_crystal_description needle
_exptl_crystal_F_000 1232
_exptl_crystal_size_max 0.440
_exptl_crystal_size_mid 0.080
_exptl_crystal_size_min 0.080
_refine_diff_density_max 0.722
_refine_diff_density_min -0.639
_refine_diff_density_rms 0.086
_refine_ls_extinction_method none
_refine_ls_goodness_of_fit_ref 1.052
_refine_ls_hydrogen_treatment riding
_refine_ls_matrix_type full
_refine_ls_number_parameters 129
_refine_ls_number_reflns 2810
_refine_ls_number_restraints 0
_refine_ls_restrained_S_all 1.052
_refine_ls_R_factor_all 0.0289
_refine_ls_R_factor_gt 0.0216
_refine_ls_shift/su_max 0.001
_refine_ls_shift/su_mean 0.000
_refine_ls_structure_factor_coef Fsqd
_refine_ls_weighting_details 'calc w=1/[\s^2^(Fo^2^)+(0.0228P)^2^+2.1012P] where P=(Fo^2^+2Fc^2^)/3'
_refine_ls_weighting_scheme calc
_refine_ls_wR_factor_gt 0.0510
_refine_ls_wR_factor_ref 0.0546
_reflns_number_gt 2315
_reflns_number_total 2810
_reflns_threshold_expression >2sigma(I)
_cod_data_source_file om800520e-file002.cif
_cod_data_source_block 07148
_cod_depositor_comments
;
The following automatic conversions were performed:

'_symmetry_cell_setting' value 'Monoclinic' changed to 'monoclinic'
according to /home/saulius/struct/CIF-dictionaries/cif_core.dic
dictionary named 'cif_core.dic' version 2.4.1 from 2010-06-29.

Automatic conversion script
Id: cif_fix_values 1715 2011-07-08 13:25:40Z adriana 
;
_cod_original_cell_volume 2255.5(5)
_cod_original_sg_symbol_H-M C2/c
_cod_database_code 4072014

loop_
_symmetry_equiv_pos_as_xyz
'x, y, z'
'-x, y, -z+1/2'
'x+1/2, y+1/2, z'
'-x+1/2, y+1/2, -z+1/2'
'-x, -y, -z'
'x, -y, z-1/2'
'-x+1/2, -y+1/2, -z'
'x+1/2, -y+1/2, z-1/2'

loop_
_atom_site_label
_atom_site_type_symbol
_atom_site_fract_x
_atom_site_fract_y
_atom_site_fract_z
_atom_site_U_iso_or_equiv
_atom_site_adp_type
_atom_site_occupancy
_atom_site_symmetry_multiplicity
_atom_site_calc_flag
_atom_site_refinement_flags
Pd1 Pd 0.0000 1.118915(18) 0.7500 0.01929(7) Uani 1 2 d S
I1 I 0.0000 0.890782(16) 0.7500 0.02767(7) Uani 1 2 d S
P1 P -0.11189(3) 1.13285(4) 0.77873(5) 0.01944(12) Uani 1 1 d .
N1 N -0.22304(11) 1.03817(16) 0.84661(19) 0.0250(4) Uani 1 1 d .
C1 C 0.0000 1.2896(3) 0.7500 0.0237(6) Uani 1 2 d S
N2 N -0.26898(10) 1.15222(16) 0.63962(18) 0.0239(4) Uani 1 1 d .
C2 C 0.04152(15) 1.3504(2) 0.8664(3) 0.0342(6) Uani 1 1 d .
H2A H 0.0695 1.3121 0.9457 0.041 Uiso 1 1 calc R
N3 N -0.21133(12) 1.24541(16) 0.86109(19) 0.0284(4) Uani 1 1 d .
C3 C 0.04162(18) 1.4677(2) 0.8655(3) 0.0479(8) Uani 1 1 d .
H3A H 0.0701 1.5069 0.9438 0.057 Uiso 1 1 calc R
C4 C 0.0000 1.5259(3) 0.7500 0.0572(13) Uani 1 2 d S
H4A H 0.0000 1.6044 0.7500 0.069 Uiso 1 2 calc SR
C5 C -0.14541(14) 1.01670(17) 0.8532(2) 0.0239(5) Uani 1 1 d .
H5A H -0.1458 0.9472 0.8061 0.029 Uiso 1 1 calc R
H5B H -0.1099 1.0072 0.9462 0.029 Uiso 1 1 calc R
C6 C -0.19723(12) 1.14600(18) 0.6197(2) 0.0214(4) Uani 1 1 d .
H6A H -0.1924 1.2133 0.5734 0.026 Uiso 1 1 calc R
H6B H -0.1996 1.0816 0.5634 0.026 Uiso 1 1 calc R
C7 C -0.13250(14) 1.25173(19) 0.8684(2) 0.0267(5) Uani 1 1 d .
H7A H -0.0962 1.2506 0.9616 0.032 Uiso 1 1 calc R
H7B H -0.1259 1.3223 0.8293 0.032 Uiso 1 1 calc R
C8 C -0.27925(13) 1.0509(2) 0.7078(2) 0.0265(5) Uani 1 1 d .
H8A H -0.3303 1.0526 0.7071 0.032 Uiso 1 1 calc R
H8B H -0.2764 0.9851 0.6573 0.032 Uiso 1 1 calc R
C9 C -0.22407(15) 1.1411(2) 0.9212(2) 0.0308(5) Uani 1 1 d .
H9A H -0.2733 1.1461 0.9273 0.037 Uiso 1 1 calc R
H9B H -0.1847 1.1347 1.0116 0.037 Uiso 1 1 calc R
C10 C -0.26816(14) 1.25056(18) 0.7223(2) 0.0274(5) Uani 1 1 d .
H10A H -0.2584 1.3175 0.6807 0.033 Uiso 1 1 calc R
H10B H -0.3187 1.2586 0.7226 0.033 Uiso 1 1 calc R

loop_
_atom_site_aniso_label
_atom_site_aniso_U_11
_atom_site_aniso_U_22
_atom_site_aniso_U_33
_atom_site_aniso_U_23
_atom_site_aniso_U_13
_atom_site_aniso_U_12
Pd1 0.01942(12) 0.01471(12) 0.02294(12) 0.000 0.00782(9) 0.000
I1 0.03119(13) 0.01724(11) 0.03422(12) 0.000 0.01297(10) 0.000
P1 0.0225(3) 0.0152(3) 0.0213(3) 0.0002(2) 0.0096(2) 0.0004(2)
N1 0.0317(11) 0.0197(9) 0.0303(10) 0.0031(8) 0.0195(9) 0.0016(8)
C1 0.0226(16) 0.0170(15) 0.0337(17) 0.000 0.0136(14) 0.000
N2 0.0228(9) 0.0219(9) 0.0285(9) 0.0019(8) 0.0122(8) 0.0043(8)
C2 0.0340(14) 0.0249(12) 0.0400(14) -0.0042(10) 0.0113(11) -0.0005(11)
N3 0.0425(12) 0.0199(10) 0.0324(10) 0.0001(8) 0.0252(10) 0.0037(9)
C3 0.0506(19) 0.0258(14) 0.0590(19) -0.0148(13) 0.0140(16) -0.0060(13)
C4 0.065(3) 0.0147(18) 0.088(4) 0.000 0.028(3) 0.000
C5 0.0286(12) 0.0183(11) 0.0272(11) 0.0049(8) 0.0139(10) 0.0023(9)
C6 0.0248(11) 0.0200(10) 0.0212(10) 0.0003(8) 0.0112(9) 0.0006(9)
C7 0.0384(14) 0.0194(11) 0.0248(11) -0.0021(8) 0.0154(10) -0.0017(10)
C8 0.0244(12) 0.0240(12) 0.0356(13) -0.0003(9) 0.0168(10) -0.0001(10)
C9 0.0463(15) 0.0251(12) 0.0316(12) 0.0004(10) 0.0269(12) 0.0025(11)
C10 0.0330(13) 0.0208(11) 0.0354(13) 0.0033(9) 0.0211(11) 0.0074(10)

loop_
_atom_type_symbol
_atom_type_description
_atom_type_scat_dispersion_real
_atom_type_scat_dispersion_imag
_atom_type_scat_source
C C 0.0033 0.0016 'International Tables Vol C Tables 4.2.6.8 and 6.1.1.4'
H H 0.0000 0.0000 'International Tables Vol C Tables 4.2.6.8 and 6.1.1.4'
N N 0.0061 0.0033 'International Tables Vol C Tables 4.2.6.8 and 6.1.1.4'
P P 0.1023 0.0942 'International Tables Vol C Tables 4.2.6.8 and 6.1.1.4'
Pd Pd -0.9988 1.0072 'International Tables Vol C Tables 4.2.6.8 and 6.1.1.4'
I I -0.4742 1.8119 'International Tables Vol C Tables 4.2.6.8 and 6.1.1.4'

loop_
_geom_angle_atom_site_label_1
_geom_angle_atom_site_label_2
_geom_angle_atom_site_label_3
_geom_angle
_geom_angle_site_symmetry_1
_geom_angle_site_symmetry_3
C1 Pd1 P1 85.851(15) . .
C1 Pd1 P1 85.853(15) . 2_556
P1 Pd1 P1 171.70(3) . 2_556
C1 Pd1 I1 180.000(1) . .
P1 Pd1 I1 94.149(15) . .
P1 Pd1 I1 94.147(14) 2_556 .
C6 P1 C5 98.51(10) . .
C6 P1 C7 97.96(10) . .
C5 P1 C7 98.59(10) . .
C6 P1 Pd1 113.09(7) . .
C5 P1 Pd1 121.20(8) . .
C7 P1 Pd1 122.69(8) . .
C8 N1 C9 108.57(18) . .
C8 N1 C5 111.41(17) . .
C9 N1 C5 110.83(19) . .
C2 C1 C2 117.6(3) 2_556 .
C2 C1 Pd1 121.18(15) 2_556 .
C2 C1 Pd1 121.19(15) . .
C8 N2 C10 107.92(17) . .
C8 N2 C6 110.98(17) . .
C10 N2 C6 110.63(17) . .
C3 C2 C1 120.9(3) . .
C10 N3 C9 108.15(19) . .
C10 N3 C7 111.23(17) . .
C9 N3 C7 111.70(18) . .
C4 C3 C2 120.5(3) . .
C3 C4 C3 119.5(4) . 2_556
N1 C5 P1 111.79(14) . .
N2 C6 P1 112.48(14) . .
N3 C7 P1 111.40(15) . .
N1 C8 N2 114.62(18) . .
N3 C9 N1 114.21(17) . .
N3 C10 N2 114.93(18) . .

loop_
_geom_bond_atom_site_label_1
_geom_bond_atom_site_label_2
_geom_bond_distance
_geom_bond_site_symmetry_2
Pd1 C1 2.024(3) .
Pd1 P1 2.2850(6) .
Pd1 P1 2.2850(6) 2_556
Pd1 I1 2.7058(5) .
P1 C6 1.840(2) .
P1 C5 1.842(2) .
P1 C7 1.848(2) .
N1 C8 1.464(3) .
N1 C9 1.472(3) .
N1 C5 1.474(3) .
C1 C2 1.394(3) 2_556
C1 C2 1.394(3) .
N2 C8 1.469(3) .
N2 C10 1.471(3) .
N2 C6 1.472(3) .
C2 C3 1.391(3) .
N3 C10 1.462(3) .
N3 C9 1.467(3) .
N3 C7 1.474(3) .
C3 C4 1.372(4) .
C4 C3 1.372(4) 2_556

loop_
_geom_torsion_atom_site_label_1
_geom_torsion_atom_site_label_2
_geom_torsion_atom_site_label_3
_geom_torsion_atom_site_label_4
_geom_torsion
_geom_torsion_site_symmetry_1
_geom_torsion_site_symmetry_4
C1 Pd1 P1 C6 86.48(8) . .
P1 Pd1 P1 C6 86.48(8) 2_556 .
I1 Pd1 P1 C6 -93.52(8) . .
C1 Pd1 P1 C5 -157.02(9) . .
P1 Pd1 P1 C5 -157.02(9) 2_556 .
I1 Pd1 P1 C5 22.98(9) . .
C1 Pd1 P1 C7 -30.43(9) . .
P1 Pd1 P1 C7 -30.43(9) 2_556 .
I1 Pd1 P1 C7 149.57(9) . .
P1 Pd1 C1 C2 -83.99(12) . 2_556
P1 Pd1 C1 C2 96.01(12) 2_556 2_556
I1 Pd1 C1 C2 -77(100) . 2_556
P1 Pd1 C1 C2 96.02(12) . .
P1 Pd1 C1 C2 -83.98(12) 2_556 .
I1 Pd1 C1 C2 103(100) . .
C2 C1 C2 C3 -0.4(2) 2_556 .
Pd1 C1 C2 C3 179.6(2) . .
C1 C2 C3 C4 0.7(4) . .
C2 C3 C4 C3 -0.4(2) . 2_556
C8 N1 C5 P1 60.1(2) . .
C9 N1 C5 P1 -60.9(2) . .
C6 P1 C5 N1 -49.22(17) . .
C7 P1 C5 N1 50.23(18) . .
Pd1 P1 C5 N1 -172.88(12) . .
C8 N2 C6 P1 -59.7(2) . .
C10 N2 C6 P1 60.1(2) . .
C5 P1 C6 N2 49.37(17) . .
C7 P1 C6 N2 -50.62(17) . .
Pd1 P1 C6 N2 178.66(12) . .
C10 N3 C7 P1 -60.9(2) . .
C9 N3 C7 P1 60.1(2) . .
C6 P1 C7 N3 50.45(17) . .
C5 P1 C7 N3 -49.47(18) . .
Pd1 P1 C7 N3 174.53(11) . .
C9 N1 C8 N2 54.9(2) . .
C5 N1 C8 N2 -67.5(2) . .
C10 N2 C8 N1 -54.5(2) . .
C6 N2 C8 N1 66.9(2) . .
C10 N3 C9 N1 55.1(3) . .
C7 N3 C9 N1 -67.6(3) . .
C8 N1 C9 N3 -55.0(3) . .
C5 N1 C9 N3 67.7(3) . .
C9 N3 C10 N2 -55.5(2) . .
C7 N3 C10 N2 67.5(2) . .
C8 N2 C10 N3 55.0(2) . .
C6 N2 C10 N3 -66.5(2) . .
